data_2218408
loop_
_publ_author_name
'Qiu, Zhi-Hui'
'Liang, Fu-Pei'
'Ruan, Qing-Feng'
'Zhao, Shan-Rong'

_publ_section_title
<i>catena</i>-Poly[[diaquamanganese(II)]-di-\m-pyridine-3-sulfonato-\k^2^<i>N</i>:<i>O</i>;\k^2^<i>O</i>:<i>N</i>]
_journal_coeditor_code GK2137
_journal_issue 6
_journal_name_full 'Acta Crystallographica Section E'
_journal_page_first m765
_journal_paper_doi 10.1107/S1600536808012282
_journal_volume 64
_journal_year 2008
_chemical_formula_iupac '[Mn (C5 H4 N O3 S)2 (H2 O)2]'
_chemical_formula_moiety 'C10 H12 Mn N2 O8 S2'
_chemical_formula_sum 'C10 H12 Mn N2 O8 S2'
_chemical_formula_weight 407.28
_chemical_name_systematic
;
<i>catena</i>-Poly[[diaquamanganese(II)]-di-\m-pyridine-3-sulfonato-
\k^2^N:O;\k^2^O:N]
;
_space_group_IT_number 14
_symmetry_cell_setting monoclinic
_symmetry_space_group_name_Hall '-P 2ybc'
_symmetry_space_group_name_H-M 'P 1 21/c 1'
_atom_sites_solution_hydrogens geom
_atom_sites_solution_primary direct
_atom_sites_solution_secondary difmap
_audit_creation_method SHELXL-97
_cell_angle_alpha 90.00
_cell_angle_beta 96.516(3)
_cell_angle_gamma 90.00
_cell_formula_units_Z 2
_cell_length_a 7.6299(13)
_cell_length_b 13.201(2)
_cell_length_c 7.2714(12)
_cell_measurement_reflns_used 2334
_cell_measurement_temperature 294(2)
_cell_measurement_theta_max 26.35
_cell_measurement_theta_min 2.69
_cell_volume 727.7(2)
_computing_cell_refinement 'SMART (Bruker, 1998)'
_computing_data_collection 'SMART (Bruker, 1998)'
_computing_data_reduction 'SAINT (Bruker, 1998)'
_computing_molecular_graphics 'SHELXTL (Sheldrick, 2008)'
_computing_publication_material 'SHELXTL (Sheldrick, 2008)'
_computing_structure_refinement 'SHELXL97 (Sheldrick, 2008)'
_computing_structure_solution 'SHELXS97 (Sheldrick, 2008)'
_diffrn_ambient_temperature 298(2)
_diffrn_detector_area_resol_mean 0
_diffrn_measured_fraction_theta_full 0.999
_diffrn_measured_fraction_theta_max 0.999
_diffrn_measurement_device_type 'Bruker SMART CCD area-detector'
_diffrn_measurement_method '\f and \w'
_diffrn_radiation_monochromator graphite
_diffrn_radiation_source 'fine-focus sealed tube'
_diffrn_radiation_type MoK\a
_diffrn_radiation_wavelength 0.71073
_diffrn_reflns_av_R_equivalents 0.0219
_diffrn_reflns_av_sigmaI/netI 0.0250
_diffrn_reflns_limit_h_max 9
_diffrn_reflns_limit_h_min -8
_diffrn_reflns_limit_k_max 15
_diffrn_reflns_limit_k_min -16
_diffrn_reflns_limit_l_max 7
_diffrn_reflns_limit_l_min -9
_diffrn_reflns_number 4034
_diffrn_reflns_theta_full 26.35
_diffrn_reflns_theta_max 26.35
_diffrn_reflns_theta_min 2.69
_diffrn_standards_decay_% 0
_diffrn_standards_interval_count 0
_diffrn_standards_interval_time 0
_diffrn_standards_number 0
_exptl_absorpt_coefficient_mu 1.238
_exptl_absorpt_correction_T_max 0.8078
_exptl_absorpt_correction_T_min 0.7554
_exptl_absorpt_correction_type multi-scan
_exptl_absorpt_process_details '(SADABS; Bruker, 1998)'
_exptl_crystal_colour colourless
_exptl_crystal_density_diffrn 1.859
_exptl_crystal_density_method 'not measured'
_exptl_crystal_description block
_exptl_crystal_F_000 414
_exptl_crystal_size_max 0.24
_exptl_crystal_size_mid 0.22
_exptl_crystal_size_min 0.18
_refine_diff_density_max 0.244
_refine_diff_density_min -0.367
_refine_ls_extinction_coef 0.087(3)
_refine_ls_extinction_expression Fc^*^=kFc[1+0.001xFc^2^\l^3^/sin(2\q)]^-1/4^
_refine_ls_extinction_method 'SHELXL97 (Sheldrick, 2008)'
_refine_ls_goodness_of_fit_ref 1.064
_refine_ls_hydrogen_treatment constr
_refine_ls_matrix_type full
_refine_ls_number_parameters 106
_refine_ls_number_reflns 1485
_refine_ls_number_restraints 0
_refine_ls_restrained_S_all 1.064
_refine_ls_R_factor_all 0.0315
_refine_ls_R_factor_gt 0.0261
_refine_ls_shift/su_max 0.001
_refine_ls_shift/su_mean 0.000
_refine_ls_structure_factor_coef Fsqd
_refine_ls_weighting_details 'calc w=1/[\s^2^(Fo^2^)+(0.0952P)^2^+1.5031P] where P=(Fo^2^+2Fc^2^)/3'
_refine_ls_weighting_scheme calc
_refine_ls_wR_factor_gt 0.0668
_refine_ls_wR_factor_ref 0.0693
_reflns_number_gt 1301
_reflns_number_total 1485
_reflns_threshold_expression I>2\s(I)
_cod_data_source_file gk2137.cif
_cod_data_source_block I
_cod_original_sg_symbol_H-M 'P 21/c'
_cod_database_code 2218408
_cod_database_fobs_code 2218408

loop_
_symmetry_equiv_pos_as_xyz
'x, y, z'
'-x, y+1/2, -z+1/2'
'-x, -y, -z'
'x, -y-1/2, z-1/2'

loop_
_atom_site_type_symbol
_atom_site_label
_atom_site_fract_x
_atom_site_fract_y
_atom_site_fract_z
_atom_site_U_iso_or_equiv
_atom_site_adp_type
_atom_site_calc_flag
_atom_site_refinement_flags
_atom_site_occupancy
Mn Mn1 0.0000 1.0000 0.0000 0.01892(13) Uani d S 1
S S1 0.72645(6) 0.87969(4) 0.28519(7) 0.01996(14) Uani d . 1
O O1 0.7153(2) 0.95339(12) 0.4310(2) 0.0344(4) Uani d . 1
O O2 0.8234(2) 0.78954(11) 0.3466(2) 0.0345(4) Uani d . 1
O O3 0.7864(2) 0.92419(13) 0.1200(2) 0.0364(4) Uani d . 1
O O4 0.0783(2) 1.09357(11) 0.2404(2) 0.0316(4) Uani d . 1
H H4A 0.1331 1.0735 0.3492 0.038 Uiso d R 1
H H4B 0.1133 1.1574 0.2295 0.038 Uiso d R 1
N N1 0.2084(2) 0.88314(12) 0.1103(2) 0.0232(4) Uani d . 1
C C1 0.1706(3) 0.78382(15) 0.1017(3) 0.0249(4) Uani d . 1
H H1 0.0547 0.7645 0.0646 0.030 Uiso calc R 1
C C2 0.2946(3) 0.70884(16) 0.1449(3) 0.0296(5) Uani d . 1
H H2 0.2627 0.6409 0.1363 0.035 Uiso calc R 1
C C3 0.4668(3) 0.73661(15) 0.2010(3) 0.0263(4) Uani d . 1
H H3 0.5534 0.6878 0.2303 0.032 Uiso calc R 1
C C4 0.5079(2) 0.83896(15) 0.2129(3) 0.0188(4) Uani d . 1
C C5 0.3761(3) 0.90965(14) 0.1666(3) 0.0224(4) Uani d . 1
H H5 0.4047 0.9781 0.1747 0.027 Uiso calc R 1

loop_
_atom_site_aniso_label
_atom_site_aniso_U_11
_atom_site_aniso_U_22
_atom_site_aniso_U_33
_atom_site_aniso_U_12
_atom_site_aniso_U_13
_atom_site_aniso_U_23
Mn1 0.0134(2) 0.0187(2) 0.0237(2) -0.00056(15) -0.00157(16) 0.00122(16)
S1 0.0146(2) 0.0193(2) 0.0250(3) 0.00040(17) -0.00246(18) 0.00251(18)
O1 0.0305(8) 0.0318(9) 0.0386(9) 0.0022(7) -0.0057(7) -0.0107(7)
O2 0.0252(8) 0.0247(8) 0.0499(10) 0.0067(6) -0.0114(7) 0.0029(7)
O3 0.0228(8) 0.0506(10) 0.0356(9) -0.0106(7) 0.0022(6) 0.0125(8)
O4 0.0398(9) 0.0249(8) 0.0281(8) -0.0042(7) -0.0054(7) -0.0024(6)
N1 0.0170(8) 0.0215(8) 0.0302(9) -0.0009(7) -0.0012(7) 0.0025(7)
C1 0.0186(10) 0.0253(10) 0.0298(11) -0.0038(8) -0.0014(8) 0.0006(9)
C2 0.0281(12) 0.0184(10) 0.0416(13) -0.0043(8) 0.0011(10) -0.0005(9)
C3 0.0213(10) 0.0182(10) 0.0393(12) 0.0042(8) 0.0025(9) 0.0039(8)
C4 0.0152(9) 0.0206(10) 0.0205(9) -0.0006(7) 0.0009(7) 0.0013(7)
C5 0.0186(10) 0.0156(9) 0.0322(11) -0.0011(7) -0.0009(8) 0.0012(8)

loop_
_atom_type_symbol
_atom_type_description
_atom_type_scat_dispersion_real
_atom_type_scat_dispersion_imag
_atom_type_scat_source
C C 0.0033 0.0016 'International Tables Vol C Tables 4.2.6.8 and 6.1.1.4'
H H 0.0000 0.0000 'International Tables Vol C Tables 4.2.6.8 and 6.1.1.4'
N N 0.0061 0.0033 'International Tables Vol C Tables 4.2.6.8 and 6.1.1.4'
O O 0.0106 0.0060 'International Tables Vol C Tables 4.2.6.8 and 6.1.1.4'
S S 0.1246 0.1234 'International Tables Vol C Tables 4.2.6.8 and 6.1.1.4'
Mn Mn 0.3368 0.7283 'International Tables Vol C Tables 4.2.6.8 and 6.1.1.4'

loop_
_geom_angle_atom_site_label_1
_geom_angle_atom_site_label_2
_geom_angle_atom_site_label_3
_geom_angle_site_symmetry_1
_geom_angle_site_symmetry_3
_geom_angle
O4 Mn1 O4 . 3_575 180.0
O4 Mn1 O3 . 1_455 95.12(6)
O4 Mn1 O3 3_575 1_455 84.88(6)
O3 Mn1 O3 3_675 1_455 180.0
O4 Mn1 N1 . . 89.13(6)
O4 Mn1 N1 3_575 . 90.87(6)
O3 Mn1 N1 3_675 . 85.90(6)
O3 Mn1 N1 1_455 . 94.09(6)
N1 Mn1 N1 3_575 . 180.00(6)
O2 S1 O1 . . 113.41(10)
O2 S1 O3 . . 112.91(10)
O1 S1 O3 . . 112.51(10)
O2 S1 C4 . . 105.84(9)
O1 S1 C4 . . 106.81(9)
O3 S1 C4 . . 104.50(9)
S1 O3 Mn1 . 1_655 146.62(10)
Mn1 O4 H4A . . 127.1
Mn1 O4 H4B . . 121.7
H4A O4 H4B . . 104.2
C1 N1 C5 . . 117.40(17)
C1 N1 Mn1 . . 120.26(13)
C5 N1 Mn1 . . 121.96(13)
N1 C1 C2 . . 123.47(18)
N1 C1 H1 . . 118.3
C2 C1 H1 . . 118.3
C1 C2 C3 . . 118.80(19)
C1 C2 H2 . . 120.6
C3 C2 H2 . . 120.6
C2 C3 C4 . . 118.54(18)
C2 C3 H3 . . 120.7
C4 C3 H3 . . 120.7
C5 C4 C3 . . 119.22(18)
C5 C4 S1 . . 119.99(15)
C3 C4 S1 . . 120.79(15)
N1 C5 C4 . . 122.57(18)
N1 C5 H5 . . 118.7
C4 C5 H5 . . 118.7

loop_
_geom_bond_atom_site_label_1
_geom_bond_atom_site_label_2
_geom_bond_site_symmetry_2
_geom_bond_distance
Mn1 O4 . 2.1681(15)
Mn1 O3 1_455 2.1773(15)
Mn1 N1 . 2.2937(16)
S1 O2 . 1.4449(15)
S1 O1 . 1.4489(16)
S1 O3 . 1.4570(16)
S1 C4 . 1.7737(19)
O4 H4A . 0.8922
O4 H4B . 0.8897
N1 C1 . 1.342(3)
N1 C5 . 1.345(3)
C1 C2 . 1.381(3)
C1 H1 . 0.9300
C2 C3 . 1.380(3)
C2 H2 . 0.9300
C3 C4 . 1.388(3)
C3 H3 . 0.9300
C4 C5 . 1.385(3)
C5 H5 . 0.9300

loop_
_geom_hbond_atom_site_label_D
_geom_hbond_atom_site_label_H
_geom_hbond_atom_site_label_A
_geom_hbond_site_symmetry_A
_geom_hbond_distance_DH
_geom_hbond_distance_HA
_geom_hbond_distance_DA
_geom_hbond_angle_DHA
O4 H4B O2 2_655 0.89 1.91 2.786(2) 168
O4 H4A O1 3_676 0.89 1.90 2.778(2) 169

loop_
_geom_torsion_atom_site_label_1
_geom_torsion_atom_site_label_2
_geom_torsion_atom_site_label_3
_geom_torsion_atom_site_label_4
_geom_torsion_site_symmetry_1
_geom_torsion_site_symmetry_4
_geom_torsion
O2 S1 O3 Mn1 . 1_655 -66.4(2)
O1 S1 O3 Mn1 . 1_655 63.6(2)
C4 S1 O3 Mn1 . 1_655 179.06(19)
O4 Mn1 N1 C1 . . 137.80(16)
O4 Mn1 N1 C1 3_575 . -42.20(16)
O3 Mn1 N1 C1 3_675 . -137.26(16)
O3 Mn1 N1 C1 1_455 . 42.73(16)
O4 Mn1 N1 C5 . . -49.49(16)
O4 Mn1 N1 C5 3_575 . 130.51(16)
O3 Mn1 N1 C5 3_675 . 35.44(16)
O3 Mn1 N1 C5 1_455 . -144.56(16)
C5 N1 C1 C2 . . -0.9(3)
Mn1 N1 C1 C2 . . 172.13(16)
N1 C1 C2 C3 . . 0.4(3)
C1 C2 C3 C4 . . 0.4(3)
C2 C3 C4 C5 . . -0.6(3)
C2 C3 C4 S1 . . 179.69(16)
O2 S1 C4 C5 . . 172.26(16)
O1 S1 C4 C5 . . 51.12(18)
O3 S1 C4 C5 . . -68.31(18)
O2 S1 C4 C3 . . -8.1(2)
O1 S1 C4 C3 . . -129.20(18)
O3 S1 C4 C3 . . 111.38(18)
C1 N1 C5 C4 . . 0.7(3)
Mn1 N1 C5 C4 . . -172.23(14)
C3 C4 C5 N1 . . 0.1(3)
S1 C4 C5 N1 . . 179.77(16)
